data_1521845
loop_
_publ_author_name
'Ritter, C.'
'Ibarra, M.R.'
'Morellon, L.'
'Blasco, J.'
'Garcia, J.'
'de Teresa, J.M.'

_publ_section_title
;
 Structural and magnetic properties of double perovskites A A' Fe Mo O6
 (AA' = Ba2, BaSr, Sr2, Ca)
;
_journal_name_full 'Journal of Physics: Condensed Matter'
_journal_page_first 8295
_journal_page_last 8308
_journal_volume 12
_journal_year 2000
_chemical_formula_sum 'Ca2 Fe0.94 Mo1.06 O6'
_chemical_name_systematic 'Ca2 (Fe0.94 Mo0.06) Mo O6.00'
_space_group_IT_number 14
_symmetry_space_group_name_Hall '-P 2yn'
_symmetry_space_group_name_H-M 'P 1 21/n 1'
_cell_angle_alpha 90
_cell_angle_beta 90.015
_cell_angle_gamma 90
_cell_formula_units_Z 2
_cell_length_a 5.4277
_cell_length_b 5.5221
_cell_length_c 7.7248
_cell_volume 231.530
_citation_journal_id_ASTM JCOMEL
_cod_data_source_file Ritter_JCOMEL_2000_1484.cif
_cod_data_source_block Ca2Fe0.94Mo1.06O6
_cod_original_cell_volume 231.53
_cod_original_sg_symbol_Hall '-P 2ybc (x-z,y,z)'
_cod_database_code 1521845

loop_
_symmetry_equiv_pos_as_xyz
x,y,z
-x+1/2,y+1/2,-z+1/2
-x,-y,-z
x-1/2,-y-1/2,z-1/2

loop_
_atom_site_label
_atom_site_type_symbol
_atom_site_fract_x
_atom_site_fract_y
_atom_site_fract_z
_atom_site_occupancy
_atom_site_U_iso_or_equiv
O1 O-2 0.2907 0.2937 0.9549 1 0.0
Fe1 Fe+3 0.5 0 0 0.94 0.0
Mo1 Mo+4 0.5 0 0 0.06 0.0
Mo2 Mo+4 0 0.5 0 1 0.0
O2 O-2 0.2998 0.2936 0.5388 1 0.0
O3 O-2 0.9217 0.4791 0.7521 1 0.0
Ca1 Ca+2 0.0094 0.0429 0.7479 1 0.0
